data_4109914
loop_
_publ_author_name
'Mar\'ia L. Buil'
'Miguel A. Esteruelas'
'Karin Garc\'es'
'Montserrat Oliv\'an'
'Enrique O\~nate'

_publ_contact_author
;
  Dr. Enrique O\~nate
  Departamento de Qu\'imica Inorg\'anica - I.C.M.A.
  Universidad de Zaragoza - C.S.I.C.
  50009 Zaragoza, Spain
;
_publ_contact_author_email enriqueo@unizar.es
_publ_section_title
;
 Understanding the Formation of N-H Tautomers from \a-Substituted
 Pyridines: Tautomerization of 2-Ethylpyridine Promoted by Osmium
;
_journal_name_full 'Journal of the American Chemical Society'
_journal_page_first 10998
_journal_page_last 10999
_journal_paper_doi 10.1021/ja073673r
_journal_volume 129
_journal_year 2007
_chemical_formula_sum 'C38 H62 B F4 N O Os P2'
_chemical_formula_weight 887.84
_chemical_name_systematic
; 
 ? 
;
_space_group_IT_number 15
_symmetry_cell_setting monoclinic
_symmetry_space_group_name_Hall '-C 2yc'
_symmetry_space_group_name_H-M 'C 1 2/c 1'
_atom_sites_solution_hydrogens geom
_atom_sites_solution_primary direct
_atom_sites_solution_secondary difmap
_audit_creation_method SHELXL-97
_cell_angle_alpha 90.00
_cell_angle_beta 125.574(2)
_cell_angle_gamma 90.00
_cell_formula_units_Z 8
_cell_length_a 23.589(2)
_cell_length_b 20.399(2)
_cell_length_c 19.951(2)
_cell_measurement_reflns_used 5720
_cell_measurement_temperature 100(2)
_cell_measurement_theta_max 22
_cell_measurement_theta_min 2
_cell_volume 7808.5(13)
_computing_cell_refinement 'SAINT+ v. 6.1 (Bruker AXS, 2000)'
_computing_data_collection 'SMART v. 5.625 (Bruker AXS, 2000)'
_computing_data_reduction 'SAINT+ v. 6.1 (Bruker AXS, 2000)'
_computing_molecular_graphics 'XP, SHELXTL v. 6.1 (Bruker, 2000)'
_computing_publication_material 'XCIF, SHELXTL v. 6.1 (Bruker, 2000)'
_computing_structure_refinement 'SHELXL-97 (Sheldrick, 1997)'
_computing_structure_solution 'SHELXS-97 (Sheldrick, 1990)'
_diffrn_ambient_temperature 100(2)
_diffrn_detector_area_resol_mean 8.26
_diffrn_measured_fraction_theta_full 0.999
_diffrn_measured_fraction_theta_max 0.938
_diffrn_measurement_device_type 'Bruker SMART APEX CCD system'
_diffrn_measurement_method '\w rotations with narrow frames'
_diffrn_radiation_monochromator graphite
_diffrn_radiation_source 'fine-focus sealed tube'
_diffrn_radiation_type MoK\a
_diffrn_radiation_wavelength 0.71073
_diffrn_reflns_av_R_equivalents 0.0640
_diffrn_reflns_av_sigmaI/netI 0.0937
_diffrn_reflns_limit_h_max 30
_diffrn_reflns_limit_h_min -32
_diffrn_reflns_limit_k_max 27
_diffrn_reflns_limit_k_min -27
_diffrn_reflns_limit_l_max 27
_diffrn_reflns_limit_l_min -26
_diffrn_reflns_number 47097
_diffrn_reflns_theta_full 27.50
_diffrn_reflns_theta_max 29.00
_diffrn_reflns_theta_min 2.00
_diffrn_standards_decay_% 'no decay'
_exptl_absorpt_coefficient_mu 3.397
_exptl_absorpt_correction_T_max 0.779
_exptl_absorpt_correction_T_min 0.684
_exptl_absorpt_correction_type multi-scan
_exptl_absorpt_process_details
;
Absorption correction performed with SADABS program. This is based on the
method of Blessing: Blessing, R. H., Acta Crystallogr., Sect. A 1995, 51, 33.

SADABS: Area-Detector Absorption Correction. Bruker-AXS 
within SAINT+ package, v. 6.1 (2000).
;
_exptl_crystal_colour 'dark red'
_exptl_crystal_density_diffrn 1.510
_exptl_crystal_description prism
_exptl_crystal_F_000 3616
_exptl_crystal_size_max 0.12
_exptl_crystal_size_mid 0.12
_exptl_crystal_size_min 0.06
_refine_diff_density_max 1.396
_refine_diff_density_min -1.110
_refine_diff_density_rms 0.121
_refine_ls_extinction_method none
_refine_ls_goodness_of_fit_ref 0.820
_refine_ls_hydrogen_treatment mixed
_refine_ls_matrix_type full
_refine_ls_number_parameters 448
_refine_ls_number_reflns 9748
_refine_ls_number_restraints 26
_refine_ls_restrained_S_all 0.843
_refine_ls_R_factor_all 0.0688
_refine_ls_R_factor_gt 0.0396
_refine_ls_shift/su_max 0.002
_refine_ls_shift/su_mean 0.000
_refine_ls_structure_factor_coef Fsqd
_refine_ls_weighting_details 'calc w=1/[\s^2^(Fo^2^)+(0.0293P)^2^+0.0000P] where P=(Fo^2^+2Fc^2^)/3'
_refine_ls_weighting_scheme calc
_refine_ls_wR_factor_gt 0.0700
_refine_ls_wR_factor_ref 0.0756
_reflns_number_gt 6594
_reflns_number_total 9748
_reflns_threshold_expression >2sigma(I)
_cod_data_source_file ja073673rsi20070717_033926_2.cif
_cod_data_source_block mae240as
_cod_original_cell_volume 7808.3(15)
_cod_database_code 4109914

loop_
_symmetry_equiv_pos_as_xyz
'x, y, z'
'-x, y, -z+1/2'
'x+1/2, y+1/2, z'
'-x+1/2, y+1/2, -z+1/2'
'-x, -y, -z'
'x, -y, z-1/2'
'-x+1/2, -y+1/2, -z'
'x+1/2, -y+1/2, z-1/2'

loop_
_atom_site_label
_atom_site_type_symbol
_atom_site_fract_x
_atom_site_fract_y
_atom_site_fract_z
_atom_site_U_iso_or_equiv
_atom_site_adp_type
_atom_site_occupancy
_atom_site_symmetry_multiplicity
_atom_site_calc_flag
_atom_site_refinement_flags
_atom_site_disorder_assembly
_atom_site_disorder_group
Os Os 0.261103(9) 0.565801(9) 0.769553(11) 0.02301(6) Uani 1 1 d D . .
H01 H 0.228(3) 0.4966(13) 0.763(3) 0.074(18) Uiso 1 1 d D . .
H02 H 0.284(3) 0.529(2) 0.851(2) 0.09(2) Uiso 1 1 d D . .
P1 P 0.35087(7) 0.50648(6) 0.77550(7) 0.0268(3) Uani 1 1 d . B .
P2 P 0.17203(7) 0.59899(7) 0.78461(8) 0.0342(3) Uani 1 1 d . D .
O O 0.26275(15) 0.65160(14) 0.71014(17) 0.0257(7) Uani 1 1 d . . .
C1 C 0.1865(2) 0.5484(2) 0.6444(3) 0.0269(11) Uani 1 1 d . . .
C2 C 0.1434(2) 0.4934(2) 0.6034(3) 0.0344(12) Uani 1 1 d . . .
H2 H 0.1486 0.4569 0.6345 0.041 Uiso 1 1 calc R . .
C3 C 0.0940(3) 0.4912(3) 0.5193(3) 0.0399(13) Uani 1 1 d . . .
H3 H 0.0660 0.4543 0.4956 0.048 Uiso 1 1 calc R . .
C4 C 0.0855(3) 0.5433(3) 0.4695(3) 0.0372(13) Uani 1 1 d . . .
H4 H 0.0523 0.5412 0.4128 0.045 Uiso 1 1 calc R . .
C5 C 0.1263(2) 0.5980(2) 0.5048(3) 0.0304(11) Uani 1 1 d . . .
H5 H 0.1219 0.6327 0.4718 0.036 Uiso 1 1 calc R . .
C6 C 0.1747(2) 0.6016(2) 0.5902(3) 0.0266(11) Uani 1 1 d . . .
C7 C 0.2190(2) 0.6572(2) 0.6328(3) 0.0261(10) Uani 1 1 d . . .
C8 C 0.2198(2) 0.7196(2) 0.5957(3) 0.0252(10) Uani 1 1 d . . .
C9 C 0.2834(3) 0.7500(2) 0.6286(3) 0.0325(12) Uani 1 1 d . . .
H9 H 0.3240 0.7308 0.6728 0.039 Uiso 1 1 calc R . .
C10 C 0.2875(3) 0.8082(2) 0.5970(3) 0.0355(12) Uani 1 1 d . . .
H10 H 0.3305 0.8278 0.6188 0.043 Uiso 1 1 calc R . .
C11 C 0.2267(3) 0.8376(2) 0.5322(3) 0.0419(14) Uani 1 1 d . . .
H11 H 0.2290 0.8770 0.5105 0.050 Uiso 1 1 calc R . .
C12 C 0.1633(3) 0.8088(2) 0.5000(3) 0.0389(13) Uani 1 1 d . . .
H12 H 0.1228 0.8290 0.4571 0.047 Uiso 1 1 calc R . .
C13 C 0.1594(3) 0.7497(2) 0.5312(3) 0.0333(12) Uani 1 1 d . . .
H13 H 0.1163 0.7302 0.5089 0.040 Uiso 1 1 calc R . .
C14 C 0.3703(3) 0.4271(2) 0.8307(3) 0.0322(11) Uani 1 1 d . . .
H14 H 0.4023 0.4032 0.8233 0.039 Uiso 1 1 calc R . .
C15 C 0.4071(3) 0.4349(2) 0.9233(3) 0.0387(12) Uani 1 1 d . . .
H15A H 0.3760 0.4551 0.9334 0.058 Uiso 1 1 calc R . .
H15B H 0.4476 0.4620 0.9456 0.058 Uiso 1 1 calc R . .
H15C H 0.4209 0.3926 0.9492 0.058 Uiso 1 1 calc R . .
C16 C 0.3065(3) 0.3835(2) 0.7964(3) 0.0411(13) Uani 1 1 d . . .
H16A H 0.3212 0.3393 0.8154 0.062 Uiso 1 1 calc R . .
H16B H 0.2785 0.3843 0.7373 0.062 Uiso 1 1 calc R . .
H16C H 0.2795 0.3993 0.8150 0.062 Uiso 1 1 calc R . .
C17 C 0.4373(2) 0.5479(2) 0.8363(3) 0.0326(12) Uani 1 1 d . . .
H17 H 0.4451 0.5611 0.8883 0.039 Uiso 1 1 calc R . .
C18 C 0.5003(3) 0.5062(3) 0.8600(3) 0.0498(16) Uani 1 1 d . . .
H18A H 0.4960 0.4930 0.8111 0.075 Uiso 1 1 calc R . .
H18B H 0.5022 0.4680 0.8894 0.075 Uiso 1 1 calc R . .
H18C H 0.5421 0.5314 0.8945 0.075 Uiso 1 1 calc R . .
C19 C 0.4393(3) 0.6108(3) 0.7967(4) 0.0580(18) Uani 1 1 d . . .
H19A H 0.4786 0.6367 0.8373 0.087 Uiso 1 1 calc R . .
H19B H 0.3972 0.6351 0.7749 0.087 Uiso 1 1 calc R . .
H19C H 0.4435 0.6001 0.7529 0.087 Uiso 1 1 calc R . .
C20 C 0.3427(4) 0.4828(3) 0.6807(3) 0.0612(18) Uani 1 1 d D . .
H20 H 0.3912 0.4748 0.7013 0.073 Uiso 1 1 calc R A 1
C21 C 0.3224(3) 0.5373(3) 0.6207(3) 0.0478(15) Uani 1 1 d . B .
H21A H 0.3343 0.5257 0.5837 0.072 Uiso 1 1 calc R . .
H21B H 0.3467 0.5765 0.6500 0.072 Uiso 1 1 calc R . .
H21C H 0.2731 0.5446 0.5899 0.072 Uiso 1 1 calc R . .
C22A C 0.3083(4) 0.4195(3) 0.6393(4) 0.040(2) Uiso 0.70 1 d PD B 1
H22A H 0.2598 0.4215 0.6176 0.060 Uiso 0.70 1 calc PR B 1
H22B H 0.3301 0.3844 0.6785 0.060 Uiso 0.70 1 calc PR B 1
H22C H 0.3129 0.4118 0.5951 0.060 Uiso 0.70 1 calc PR B 1
C22B C 0.3505(11) 0.4154(6) 0.6579(13) 0.057(6) Uiso 0.30 1 d PD B 2
H22D H 0.3314 0.4142 0.6003 0.085 Uiso 0.30 1 calc PR B 2
H22E H 0.3261 0.3847 0.6691 0.085 Uiso 0.30 1 calc PR B 2
H22F H 0.3990 0.4040 0.6897 0.085 Uiso 0.30 1 calc PR B 2
C23 C 0.1408(3) 0.5309(3) 0.8162(3) 0.0441(14) Uani 1 1 d . . .
H23 H 0.1032 0.5486 0.8182 0.053 Uiso 1 1 calc R . .
C24 C 0.1970(3) 0.5059(3) 0.9027(3) 0.0578(17) Uani 1 1 d . . .
H24A H 0.1771 0.4740 0.9188 0.087 Uiso 1 1 calc R . .
H24B H 0.2151 0.5419 0.9408 0.087 Uiso 1 1 calc R . .
H24C H 0.2339 0.4861 0.9028 0.087 Uiso 1 1 calc R . .
C25 C 0.1097(3) 0.4741(3) 0.7548(4) 0.0606(18) Uani 1 1 d . . .
H25A H 0.1464 0.4500 0.7588 0.091 Uiso 1 1 calc R . .
H25B H 0.0785 0.4910 0.7000 0.091 Uiso 1 1 calc R . .
H25C H 0.0845 0.4456 0.7673 0.091 Uiso 1 1 calc R . .
C26 C 0.0902(3) 0.6279(3) 0.6874(4) 0.083(2) Uani 1 1 d D . .
H26 H 0.0855 0.6018 0.6432 0.099 Uiso 1 1 calc R C 1
C27 C 0.0247(3) 0.6222(4) 0.6763(4) 0.092(3) Uani 1 1 d . D .
H27A H 0.0244 0.6508 0.7144 0.139 Uiso 1 1 calc R . .
H27B H 0.0182 0.5778 0.6863 0.139 Uiso 1 1 calc R . .
H27C H -0.0123 0.6343 0.6210 0.139 Uiso 1 1 calc R . .
C28A C 0.1099(8) 0.7012(5) 0.6763(9) 0.056(4) Uiso 0.50 1 d PD D 1
H28A H 0.0923 0.7081 0.6197 0.084 Uiso 0.50 1 calc PR D 1
H28B H 0.1596 0.7064 0.7104 0.084 Uiso 0.50 1 calc PR D 1
H28C H 0.0895 0.7327 0.6921 0.084 Uiso 0.50 1 calc PR D 1
C28B C 0.0910(9) 0.6904(6) 0.6469(9) 0.062(5) Uiso 0.50 1 d PD D 2
H28D H 0.0470 0.6955 0.5942 0.093 Uiso 0.50 1 calc PR D 2
H28E H 0.1276 0.6881 0.6394 0.093 Uiso 0.50 1 calc PR D 2
H28F H 0.0988 0.7272 0.6813 0.093 Uiso 0.50 1 calc PR D 2
C29 C 0.1989(3) 0.6592(3) 0.8668(4) 0.0591(17) Uani 1 1 d D . .
H29 H 0.2434 0.6463 0.9176 0.071 Uiso 1 1 calc R D 1
C30A C 0.1466(6) 0.6782(6) 0.8853(8) 0.047(3) Uiso 0.50 1 d PD D 1
H30A H 0.1693 0.7051 0.9338 0.070 Uiso 0.50 1 calc PR D 1
H30B H 0.1289 0.6393 0.8941 0.070 Uiso 0.50 1 calc PR D 1
H30C H 0.1088 0.7022 0.8395 0.070 Uiso 0.50 1 calc PR D 1
C30B C 0.1581(7) 0.6568(7) 0.9079(8) 0.060(4) Uiso 0.50 1 d PD D 2
H30D H 0.1777 0.6884 0.9516 0.090 Uiso 0.50 1 calc PR D 2
H30E H 0.1621 0.6138 0.9297 0.090 Uiso 0.50 1 calc PR D 2
H30F H 0.1098 0.6668 0.8672 0.090 Uiso 0.50 1 calc PR D 2
C31A C 0.2070(8) 0.7290(6) 0.8332(10) 0.065(5) Uiso 0.50 1 d P D 1
H31A H 0.2372 0.7574 0.8791 0.098 Uiso 0.50 1 calc PR D 1
H31B H 0.1621 0.7491 0.7976 0.098 Uiso 0.50 1 calc PR D 1
H31C H 0.2266 0.7215 0.8030 0.098 Uiso 0.50 1 calc PR D 1
C31B C 0.2296(8) 0.7256(5) 0.8681(10) 0.074(5) Uiso 0.50 1 d PD D 2
H31D H 0.1927 0.7568 0.8369 0.112 Uiso 0.50 1 calc PR D 2
H31E H 0.2549 0.7212 0.8442 0.112 Uiso 0.50 1 calc PR D 2
H31F H 0.2606 0.7405 0.9240 0.112 Uiso 0.50 1 calc PR D 2
C32 C 0.3366(2) 0.6179(2) 0.8769(3) 0.0288(11) Uani 1 1 d . . .
C33 C 0.3671(2) 0.6032(2) 0.9601(3) 0.0307(12) Uani 1 1 d . . .
H33 H 0.3556 0.5637 0.9727 0.037 Uiso 1 1 calc R . .
C34 C 0.4128(3) 0.6443(3) 1.0234(3) 0.0404(13) Uani 1 1 d . . .
H34 H 0.4304 0.6330 1.0774 0.049 Uiso 1 1 calc R . .
C35 C 0.4327(4) 0.7016(3) 1.0078(4) 0.084(3) Uani 1 1 d . E .
H35 H 0.4625 0.7303 1.0504 0.100 Uiso 1 1 calc R . .
C36 C 0.4082(4) 0.7155(3) 0.9298(4) 0.093(3) Uani 1 1 d D . .
C37A C 0.4392(4) 0.7688(4) 0.9038(5) 0.050(2) Uiso 0.70 1 d PD E 1
H37A H 0.4807 0.7881 0.9519 0.060 Uiso 0.70 1 calc PR E 1
H37B H 0.4511 0.7500 0.8688 0.060 Uiso 0.70 1 calc PR E 1
C38A C 0.3821(4) 0.8198(4) 0.8571(5) 0.062(3) Uiso 0.70 1 d PD E 1
H38A H 0.3454 0.8025 0.8043 0.093 Uiso 0.70 1 calc PR E 1
H38B H 0.4010 0.8584 0.8495 0.093 Uiso 0.70 1 calc PR E 1
H38C H 0.3639 0.8306 0.8879 0.093 Uiso 0.70 1 calc PR E 1
C37B C 0.3874(8) 0.7897(6) 0.8993(12) 0.059(6) Uiso 0.30 1 d PD E 2
H37C H 0.3494 0.7907 0.8411 0.071 Uiso 0.30 1 calc PR E 2
H37D H 0.3721 0.8115 0.9295 0.071 Uiso 0.30 1 calc PR E 2
C38B C 0.4513(9) 0.8252(7) 0.9141(12) 0.060(6) Uiso 0.30 1 d PD E 2
H38D H 0.4849 0.7934 0.9226 0.091 Uiso 0.30 1 calc PR E 2
H38E H 0.4717 0.8526 0.9619 0.091 Uiso 0.30 1 calc PR E 2
H38F H 0.4371 0.8517 0.8670 0.091 Uiso 0.30 1 calc PR E 2
N N 0.3593(3) 0.6761(2) 0.8684(3) 0.0615(18) Uani 1 1 d . E .
H1 H 0.341(2) 0.687(2) 0.824(3) 0.030(15) Uiso 1 1 d . . .
B1A B 0.5000 0.8026(3) 0.7500 0.0340(19) Uiso 1 2 d SD . .
F1A F 0.4646(4) 0.8476(4) 0.6863(4) 0.040(2) Uiso 0.50 1 d PD F 1
F2A F 0.4572(4) 0.7547(4) 0.7437(5) 0.056(2) Uiso 0.50 1 d PD F 1
F1B F 0.4702(5) 0.8333(4) 0.6756(4) 0.061(3) Uiso 0.50 1 d PD F 2
F2B F 0.4466(4) 0.7742(4) 0.7519(5) 0.055(2) Uiso 0.50 1 d PD F 2
B1B B 0.0000 0.8168(4) 0.7500 0.049(2) Uiso 1 2 d SD . .
F3A F -0.0143(4) 0.7728(3) 0.6920(4) 0.0582(18) Uiso 0.50 1 d PD . .
F4A F 0.0080(5) 0.8796(3) 0.7325(5) 0.092(3) Uiso 0.50 1 d PD . .
F3B F 0.0331(3) 0.8122(3) 0.7138(3) 0.0474(16) Uiso 0.50 1 d PD . .
F4B F -0.0731(3) 0.8009(4) 0.6828(4) 0.098(3) Uiso 0.50 1 d PD . .

loop_
_atom_site_aniso_label
_atom_site_aniso_U_11
_atom_site_aniso_U_22
_atom_site_aniso_U_33
_atom_site_aniso_U_23
_atom_site_aniso_U_13
_atom_site_aniso_U_12
Os 0.01823(9) 0.02267(9) 0.02042(9) 0.00466(9) 0.00686(7) -0.00082(9)
P1 0.0292(7) 0.0279(7) 0.0221(6) 0.0070(5) 0.0142(6) 0.0037(5)
P2 0.0212(7) 0.0378(8) 0.0372(8) 0.0064(6) 0.0133(6) 0.0055(6)
O 0.0255(17) 0.0248(17) 0.0196(16) 0.0038(13) 0.0090(15) -0.0007(14)
C1 0.023(3) 0.029(3) 0.023(2) 0.0008(19) 0.009(2) 0.0005(19)
C2 0.029(3) 0.031(3) 0.032(3) 0.001(2) 0.012(2) -0.001(2)
C3 0.030(3) 0.037(3) 0.037(3) -0.010(2) 0.010(3) -0.011(2)
C4 0.028(3) 0.047(3) 0.022(3) -0.005(2) 0.006(2) -0.002(2)
C5 0.026(3) 0.035(3) 0.023(3) 0.002(2) 0.010(2) 0.005(2)
C6 0.021(3) 0.029(3) 0.024(3) 0.004(2) 0.010(2) 0.005(2)
C7 0.022(3) 0.029(3) 0.023(2) 0.004(2) 0.011(2) 0.006(2)
C8 0.035(3) 0.024(2) 0.020(2) 0.0032(19) 0.018(2) 0.006(2)
C9 0.043(3) 0.030(3) 0.023(3) 0.003(2) 0.019(2) 0.004(2)
C10 0.056(4) 0.027(3) 0.032(3) 0.001(2) 0.030(3) -0.002(3)
C11 0.077(4) 0.026(3) 0.036(3) 0.008(2) 0.040(3) 0.008(3)
C12 0.054(4) 0.034(3) 0.029(3) 0.012(2) 0.024(3) 0.021(3)
C13 0.041(3) 0.032(3) 0.028(3) 0.008(2) 0.021(3) 0.012(2)
C14 0.041(3) 0.027(3) 0.035(3) 0.010(2) 0.025(3) 0.011(2)
C15 0.051(3) 0.035(3) 0.035(3) 0.016(3) 0.028(3) 0.010(3)
C16 0.056(4) 0.025(3) 0.053(4) 0.008(2) 0.038(3) 0.005(3)
C17 0.024(3) 0.040(3) 0.031(3) 0.013(2) 0.014(2) 0.006(2)
C18 0.037(3) 0.080(5) 0.040(3) 0.011(3) 0.026(3) 0.013(3)
C19 0.034(3) 0.060(4) 0.065(4) 0.028(3) 0.021(3) -0.005(3)
C20 0.099(5) 0.055(4) 0.040(4) 0.011(3) 0.046(4) 0.005(4)
C21 0.057(4) 0.059(4) 0.040(3) 0.023(3) 0.035(3) 0.029(3)
C23 0.034(3) 0.051(4) 0.054(4) 0.004(3) 0.029(3) -0.002(3)
C24 0.061(4) 0.067(4) 0.066(4) 0.025(3) 0.048(4) 0.008(3)
C25 0.050(4) 0.054(4) 0.095(5) -0.014(4) 0.052(4) -0.023(3)
C26 0.039(4) 0.114(7) 0.093(6) 0.034(5) 0.037(4) 0.030(4)
C27 0.038(4) 0.115(7) 0.063(5) -0.009(4) -0.006(4) 0.021(4)
C29 0.050(4) 0.064(4) 0.081(5) -0.013(4) 0.048(4) -0.003(3)
C32 0.021(3) 0.033(3) 0.029(3) 0.007(2) 0.013(2) 0.003(2)
C33 0.026(3) 0.034(3) 0.026(3) 0.002(2) 0.012(2) 0.005(2)
C34 0.037(3) 0.048(3) 0.025(3) -0.002(2) 0.012(3) 0.002(3)
C35 0.107(6) 0.080(5) 0.030(4) -0.018(3) 0.020(4) -0.057(5)
C36 0.130(7) 0.077(5) 0.045(4) -0.015(4) 0.035(5) -0.073(5)
N 0.082(4) 0.058(3) 0.020(3) -0.002(2) 0.015(3) -0.040(3)

loop_
_atom_type_symbol
_atom_type_description
_atom_type_scat_dispersion_real
_atom_type_scat_dispersion_imag
_atom_type_scat_source
C C 0.0033 0.0016 'International Tables Vol C Tables 4.2.6.8 and 6.1.1.4'
H H 0.0000 0.0000 'International Tables Vol C Tables 4.2.6.8 and 6.1.1.4'
B B 0.0013 0.0007 'International Tables Vol C Tables 4.2.6.8 and 6.1.1.4'
N N 0.0061 0.0033 'International Tables Vol C Tables 4.2.6.8 and 6.1.1.4'
O O 0.0106 0.0060 'International Tables Vol C Tables 4.2.6.8 and 6.1.1.4'
F F 0.0171 0.0103 'International Tables Vol C Tables 4.2.6.8 and 6.1.1.4'
P P 0.1023 0.0942 'International Tables Vol C Tables 4.2.6.8 and 6.1.1.4'
Os Os -1.2165 7.6030 'International Tables Vol C Tables 4.2.6.8 and 6.1.1.4'

loop_
_geom_angle_atom_site_label_1
_geom_angle_atom_site_label_2
_geom_angle_atom_site_label_3
_geom_angle
_geom_angle_site_symmetry_1
_geom_angle_site_symmetry_3
C1 Os C32 158.11(17) . .
C1 Os O 75.49(14) . .
C32 Os O 82.69(15) . .
C1 Os P1 94.58(13) . .
C32 Os P1 90.24(13) . .
O Os P1 98.15(9) . .
C1 Os P2 90.41(13) . .
C32 Os P2 90.84(13) . .
O Os P2 98.03(9) . .
P1 Os P2 163.79(4) . .
C1 Os H01 73.7(19) . .
C32 Os H01 128.0(18) . .
O Os H01 149.2(19) . .
P1 Os H01 86.2(19) . .
P2 Os H01 80.4(19) . .
C1 Os H02 134(2) . .
C32 Os H02 67(2) . .
O Os H02 150(2) . .
P1 Os H02 86(2) . .
P2 Os H02 79(2) . .
H01 Os H02 61(2) . .
C20 P1 C14 102.8(2) . .
C20 P1 C17 102.0(3) . .
C14 P1 C17 102.1(2) . .
C20 P1 Os 121.4(2) . .
C14 P1 Os 112.18(16) . .
C17 P1 Os 114.03(16) . .
C29 P2 C23 101.3(3) . .
C29 P2 C26 109.1(3) . .
C23 P2 C26 102.5(3) . .
C29 P2 Os 115.40(18) . .
C23 P2 Os 112.66(18) . .
C26 P2 Os 114.4(2) . .
C7 O Os 119.1(3) . .
C2 C1 C6 113.8(4) . .
C2 C1 Os 130.7(3) . .
C6 C1 Os 115.5(3) . .
C3 C2 C1 123.0(5) . .
C3 C2 H2 118.5 . .
C1 C2 H2 118.5 . .
C2 C3 C4 121.0(5) . .
C2 C3 H3 119.5 . .
C4 C3 H3 119.5 . .
C5 C4 C3 119.3(5) . .
C5 C4 H4 120.3 . .
C3 C4 H4 120.3 . .
C4 C5 C6 120.0(5) . .
C4 C5 H5 120.0 . .
C6 C5 H5 120.0 . .
C5 C6 C7 124.0(4) . .
C5 C6 C1 122.7(4) . .
C7 C6 C1 113.2(4) . .
O C7 C6 116.5(4) . .
O C7 C8 116.6(4) . .
C6 C7 C8 126.9(4) . .
C9 C8 C13 119.1(4) . .
C9 C8 C7 118.3(4) . .
C13 C8 C7 122.6(4) . .
C10 C9 C8 121.0(5) . .
C10 C9 H9 119.5 . .
C8 C9 H9 119.5 . .
C9 C10 C11 119.3(5) . .
C9 C10 H10 120.3 . .
C11 C10 H10 120.3 . .
C12 C11 C10 120.4(5) . .
C12 C11 H11 119.8 . .
C10 C11 H11 119.8 . .
C11 C12 C13 120.2(5) . .
C11 C12 H12 119.9 . .
C13 C12 H12 119.9 . .
C12 C13 C8 120.0(5) . .
C12 C13 H13 120.0 . .
C8 C13 H13 120.0 . .
C15 C14 C16 108.8(4) . .
C15 C14 P1 113.4(3) . .
C16 C14 P1 113.8(3) . .
C15 C14 H14 106.8 . .
C16 C14 H14 106.8 . .
P1 C14 H14 106.8 . .
C14 C15 H15A 109.5 . .
C14 C15 H15B 109.5 . .
H15A C15 H15B 109.5 . .
C14 C15 H15C 109.5 . .
H15A C15 H15C 109.5 . .
H15B C15 H15C 109.5 . .
C14 C16 H16A 109.5 . .
C14 C16 H16B 109.5 . .
H16A C16 H16B 109.5 . .
C14 C16 H16C 109.5 . .
H16A C16 H16C 109.5 . .
H16B C16 H16C 109.5 . .
C19 C17 C18 108.1(4) . .
C19 C17 P1 113.5(3) . .
C18 C17 P1 116.7(4) . .
C19 C17 H17 105.9 . .
C18 C17 H17 105.9 . .
P1 C17 H17 105.9 . .
C17 C18 H18A 109.5 . .
C17 C18 H18B 109.5 . .
H18A C18 H18B 109.5 . .
C17 C18 H18C 109.5 . .
H18A C18 H18C 109.5 . .
H18B C18 H18C 109.5 . .
C17 C19 H19A 109.5 . .
C17 C19 H19B 109.5 . .
H19A C19 H19B 109.5 . .
C17 C19 H19C 109.5 . .
H19A C19 H19C 109.5 . .
H19B C19 H19C 109.5 . .
C21 C20 C22B 118.7(9) . .
C21 C20 C22A 112.5(5) . .
C22B C20 C22A 32.7(8) . .
C21 C20 P1 114.8(4) . .
C22B C20 P1 126.4(9) . .
C22A C20 P1 119.4(5) . .
C21 C20 H20 102.3 . .
C22B C20 H20 69.6 . .
C22A C20 H20 102.3 . .
P1 C20 H20 102.3 . .
C20 C21 H21A 109.5 . .
C20 C21 H21B 109.5 . .
H21A C21 H21B 109.5 . .
C20 C21 H21C 109.5 . .
H21A C21 H21C 109.5 . .
H21B C21 H21C 109.5 . .
C20 C22A H22A 109.5 . .
C20 C22A H22B 109.5 . .
C20 C22A H22C 109.5 . .
C20 C22B H22D 109.5 . .
C20 C22B H22E 109.5 . .
H22D C22B H22E 109.5 . .
C20 C22B H22F 109.5 . .
H22D C22B H22F 109.5 . .
H22E C22B H22F 109.5 . .
C24 C23 C25 110.4(5) . .
C24 C23 P2 112.4(4) . .
C25 C23 P2 113.5(4) . .
C24 C23 H23 106.7 . .
C25 C23 H23 106.7 . .
P2 C23 H23 106.7 . .
C23 C24 H24A 109.5 . .
C23 C24 H24B 109.5 . .
H24A C24 H24B 109.5 . .
C23 C24 H24C 109.5 . .
H24A C24 H24C 109.5 . .
H24B C24 H24C 109.5 . .
C23 C25 H25A 109.5 . .
C23 C25 H25B 109.5 . .
H25A C25 H25B 109.5 . .
C23 C25 H25C 109.5 . .
H25A C25 H25C 109.5 . .
H25B C25 H25C 109.5 . .
C27 C26 C28B 109.5(8) . .
C27 C26 C28A 115.1(8) . .
C28B C26 C28A 19.3(8) . .
C27 C26 P2 120.3(5) . .
C28B C26 P2 119.6(8) . .
C28A C26 P2 103.2(6) . .
C27 C26 H26 105.7 . .
C28B C26 H26 90.4 . .
C28A C26 H26 105.7 . .
P2 C26 H26 105.7 . .
C26 C27 H27A 109.5 . .
C26 C27 H27B 109.5 . .
H27A C27 H27B 109.5 . .
C26 C27 H27C 109.5 . .
H27A C27 H27C 109.5 . .
H27B C27 H27C 109.5 . .
C26 C28A H28A 109.5 . .
C26 C28A H28B 109.5 . .
C26 C28A H28C 109.5 . .
C26 C28B H28D 109.5 . .
C26 C28B H28E 109.5 . .
H28D C28B H28E 109.5 . .
C26 C28B H28F 109.5 . .
H28D C28B H28F 109.5 . .
H28E C28B H28F 109.5 . .
C30A C29 C31B 102.3(9) . .
C30A C29 C30B 21.0(7) . .
C31B C29 C30B 116.3(9) . .
C30A C29 C31A 100.5(8) . .
C31B C29 C31A 21.0(9) . .
C30B C29 C31A 119.4(9) . .
C30A C29 P2 118.4(6) . .
C31B C29 P2 121.3(7) . .
C30B C29 P2 116.2(6) . .
C31A C29 P2 106.1(6) . .
C30A C29 H29 110.4 . .
C31B C29 H29 90.5 . .
C30B C29 H29 93.7 . .
C31A C29 H29 110.4 . .
P2 C29 H29 110.4 . .
C29 C30A H30A 109.5 . .
C29 C30A H30B 109.5 . .
C29 C30A H30C 109.5 . .
C29 C30B H30D 109.5 . .
C29 C30B H30E 109.5 . .
H30D C30B H30E 109.5 . .
C29 C30B H30F 109.5 . .
H30D C30B H30F 109.5 . .
H30E C30B H30F 109.5 . .
C29 C31A H31A 109.5 . .
C29 C31A H31B 109.5 . .
C29 C31A H31C 109.5 . .
C29 C31B H31D 109.5 . .
C29 C31B H31E 109.5 . .
H31D C31B H31E 109.5 . .
C29 C31B H31F 109.5 . .
H31D C31B H31F 109.5 . .
H31E C31B H31F 109.5 . .
N C32 C33 111.6(4) . .
N C32 Os 118.5(3) . .
C33 C32 Os 129.9(4) . .
C34 C33 C32 123.1(5) . .
C34 C33 H33 118.5 . .
C32 C33 H33 118.5 . .
C35 C34 C33 120.4(5) . .
C35 C34 H34 119.8 . .
C33 C34 H34 119.8 . .
C36 C35 C34 118.4(5) . .
C36 C35 H35 120.8 . .
C34 C35 H35 120.8 . .
C35 C36 N 119.4(5) . .
C35 C36 C37A 124.5(6) . .
N C36 C37A 115.5(6) . .
C35 C36 C37B 118.2(10) . .
N C36 C37B 107.8(8) . .
C37A C36 C37B 46.5(6) . .
C38A C37A C36 105.1(6) . .
C38A C37A H37A 110.7 . .
C36 C37A H37A 110.7 . .
C38A C37A H37B 110.7 . .
C36 C37A H37B 110.7 . .
H37A C37A H37B 108.8 . .
C38B C37B C36 108.9(8) . .
C38B C37B H37C 109.9 . .
C36 C37B H37C 109.9 . .
C38B C37B H37D 109.9 . .
C36 C37B H37D 109.9 . .
H37C C37B H37D 108.3 . .
C37B C38B H38D 109.5 . .
C37B C38B H38E 109.5 . .
H38D C38B H38E 109.5 . .
C37B C38B H38F 109.5 . .
H38D C38B H38F 109.5 . .
H38E C38B H38F 109.5 . .
C32 N C36 126.7(5) . .
C32 N H1 114(4) . .
C36 N H1 120(4) . .
F2A B1A F2A 87.9(8) . 2_656
F2A B1A F1B 108.3(5) . 2_656
F2A B1A F1B 110.1(5) 2_656 2_656
F2A B1A F1B 110.1(5) . .
F2A B1A F1B 108.3(5) 2_656 .
F1B B1A F1B 125.6(10) 2_656 .
F2A B1A F1A 125.5(5) . 2_656
F2A B1A F1A 111.9(5) 2_656 2_656
F1B B1A F1A 17.7(5) 2_656 2_656
F1B B1A F1A 110.3(6) . 2_656
F2A B1A F1A 111.9(5) . .
F2A B1A F1A 125.5(5) 2_656 .
F1B B1A F1A 110.3(6) 2_656 .
F1B B1A F1A 17.7(5) . .
F1A B1A F1A 97.1(8) 2_656 .
F2A B1A F2B 109.3(7) . 2_656
F2A B1A F2B 22.6(4) 2_656 2_656
F1B B1A F2B 108.3(5) 2_656 2_656
F1B B1A F2B 93.6(5) . 2_656
F1A B1A F2B 103.1(5) 2_656 2_656
F1A B1A F2B 108.6(5) . 2_656
F2A B1A F2B 22.6(4) . .
F2A B1A F2B 109.3(7) 2_656 .
F1B B1A F2B 93.6(5) 2_656 .
F1B B1A F2B 108.3(5) . .
F1A B1A F2B 108.6(5) 2_656 .
F1A B1A F2B 103.1(5) . .
F2B B1A F2B 131.3(9) 2_656 .
F3B B1B F3B 171.9(8) . 2_556
F3B B1B F3A 54.7(3) . .
F3B B1B F3A 119.0(6) 2_556 .
F3B B1B F3A 119.0(6) . 2_556
F3B B1B F3A 54.7(3) 2_556 2_556
F3A B1B F3A 96.2(7) . 2_556
F3B B1B F4A 114.4(6) . 2_556
F3B B1B F4A 73.6(4) 2_556 2_556
F3A B1B F4A 147.3(6) . 2_556
F3A B1B F4A 114.1(4) 2_556 2_556
F3B B1B F4A 73.6(4) . .
F3B B1B F4A 114.4(6) 2_556 .
F3A B1B F4A 114.1(4) . .
F3A B1B F4A 147.3(6) 2_556 .
F4A B1B F4A 41.4(6) 2_556 .
F3B B1B F4B 103.6(4) . .
F3B B1B F4B 74.6(4) 2_556 .
F3A B1B F4B 59.8(4) . .
F3A B1B F4B 102.1(6) 2_556 .
F4A B1B F4B 100.1(6) 2_556 .
F4A B1B F4B 103.6(6) . .
F3B B1B F4B 74.6(4) . 2_556
F3B B1B F4B 103.6(4) 2_556 2_556
F3A B1B F4B 102.1(6) . 2_556
F3A B1B F4B 59.8(4) 2_556 2_556
F4A B1B F4B 103.6(6) 2_556 2_556
F4A B1B F4B 100.1(6) . 2_556
F4B B1B F4B 154.6(9) . 2_556
F3B F3A B1B 62.5(3) . .
F3B F3A F4B 113.8(6) . .
B1B F3A F4B 64.9(4) . .
F4A F4A B1B 69.3(3) 2_556 .
F4A F4A F3B 120.8(4) 2_556 .
B1B F4A F3B 52.3(3) . .
F3A F3B B1B 62.8(4) . .
F3A F3B F4A 104.9(5) . .
B1B F3B F4A 54.0(4) . .
F3A F3B F4B 95.1(5) . 2_556
B1B F3B F4B 56.4(3) . 2_556
F4A F3B F4B 81.8(5) . 2_556
F3A F4B B1B 55.3(3) . .
F3A F4B F3B 95.0(5) . 2_556
B1B F4B F3B 49.0(3) . 2_556

loop_
_geom_bond_atom_site_label_1
_geom_bond_atom_site_label_2
_geom_bond_distance
_geom_bond_site_symmetry_2
Os C1 2.084(4) .
Os C32 2.110(5) .
Os O 2.127(3) .
Os P1 2.3812(13) .
Os P2 2.3870(14) .
Os H01 1.582(10) .
Os H02 1.576(10) .
P1 C20 1.850(5) .
P1 C14 1.859(4) .
P1 C17 1.860(5) .
P2 C29 1.841(6) .
P2 C23 1.846(5) .
P2 C26 1.866(6) .
O C7 1.267(5) .
C1 C2 1.412(6) .
C1 C6 1.440(6) .
C2 C3 1.378(6) .
C2 H2 0.9300 .
C3 C4 1.387(7) .
C3 H3 0.9300 .
C4 C5 1.371(6) .
C4 H4 0.9300 .
C5 C6 1.396(6) .
C5 H5 0.9300 .
C6 C7 1.438(6) .
C7 C8 1.480(6) .
C8 C9 1.386(6) .
C8 C13 1.390(6) .
C9 C10 1.373(6) .
C9 H9 0.9300 .
C10 C11 1.390(7) .
C10 H10 0.9300 .
C11 C12 1.369(7) .
C11 H11 0.9300 .
C12 C13 1.383(6) .
C12 H12 0.9300 .
C13 H13 0.9300 .
C14 C15 1.525(6) .
C14 C16 1.526(6) .
C14 H14 0.9800 .
C15 H15A 0.9600 .
C15 H15B 0.9600 .
C15 H15C 0.9600 .
C16 H16A 0.9600 .
C16 H16B 0.9600 .
C16 H16C 0.9600 .
C17 C19 1.523(6) .
C17 C18 1.528(6) .
C17 H17 0.9800 .
C18 H18A 0.9600 .
C18 H18B 0.9600 .
C18 H18C 0.9600 .
C19 H19A 0.9600 .
C19 H19B 0.9600 .
C19 H19C 0.9600 .
C20 C21 1.493(7) .
C20 C22B 1.493(9) .
C20 C22A 1.493(7) .
C20 H20 0.9800 .
C21 H21A 0.9600 .
C21 H21B 0.9600 .
C21 H21C 0.9600 .
C22A H22A 0.9600 .
C22A H22B 0.9600 .
C22A H22C 0.9600 .
C22B H22D 0.9600 .
C22B H22E 0.9600 .
C22B H22F 0.9600 .
C23 C24 1.528(7) .
C23 C25 1.528(7) .
C23 H23 0.9800 .
C24 H24A 0.9600 .
C24 H24B 0.9600 .
C24 H24C 0.9600 .
C25 H25A 0.9600 .
C25 H25B 0.9600 .
C25 H25C 0.9600 .
C26 C27 1.433(8) .
C26 C28B 1.515(9) .
C26 C28A 1.619(9) .
C26 H26 0.9800 .
C27 H27A 0.9600 .
C27 H27B 0.9600 .
C27 H27C 0.9600 .
C28A H28A 0.9600 .
C28A H28B 0.9600 .
C28A H28C 0.9600 .
C28B H28D 0.9600 .
C28B H28E 0.9600 .
C28B H28F 0.9600 .
C29 C30A 1.529(8) .
C29 C31B 1.530(7) .
C29 C30B 1.587(8) .
C29 C31A 1.631(14) .
C29 H29 0.9800 .
C30A H30A 0.9600 .
C30A H30B 0.9600 .
C30A H30C 0.9600 .
C30B H30D 0.9600 .
C30B H30E 0.9600 .
C30B H30F 0.9600 .
C31A H31A 0.9600 .
C31A H31B 0.9600 .
C31A H31C 0.9600 .
C31B H31D 0.9600 .
C31B H31E 0.9600 .
C31B H31F 0.9600 .
C32 N 1.353(6) .
C32 C33 1.404(6) .
C33 C34 1.371(6) .
C33 H33 0.9300 .
C34 C35 1.360(7) .
C34 H34 0.9300 .
C35 C36 1.338(7) .
C35 H35 0.9300 .
C36 N 1.353(7) .
C36 C37A 1.559(7) .
C36 C37B 1.599(9) .
C37A C38A 1.518(7) .
C37A H37A 0.9700 .
C37A H37B 0.9700 .
C38A H38A 0.9600 .
C38A H38B 0.9600 .
C38A H38C 0.9600 .
C37B C38B 1.538(10) .
C37B H37C 0.9700 .
C37B H37D 0.9700 .
C38B H38D 0.9600 .
C38B H38E 0.9600 .
C38B H38F 0.9600 .
N H1 0.76(4) .
B1A F2A 1.358(7) .
B1A F2A 1.358(7) 2_656
B1A F1B 1.369(7) 2_656
B1A F1B 1.369(7) .
B1A F1A 1.386(7) 2_656
B1A F1A 1.386(7) .
B1A F2B 1.407(7) 2_656
B1A F2B 1.407(7) .
B1B F3B 1.339(5) .
B1B F3B 1.339(5) 2_556
B1B F3A 1.343(6) .
B1B F3A 1.343(6) 2_556
B1B F4A 1.370(7) 2_556
B1B F4A 1.370(7) .
B1B F4B 1.479(6) .
B1B F4B 1.479(6) 2_556
F3A F3B 1.231(7) .
F3A F4B 1.411(9) .
F4A F4A 0.969(14) 2_556
F4A F3B 1.623(8) .
F3B F4B 1.712(9) 2_556
F4B F3B 1.712(9) 2_556
